data_1562656
loop_
_publ_author_name
'Liu, Xing'
'Zhou, Jian'
'An, Litao'
'Chen, Rong'
'Hu, Feilong'
'Tang, Qiuling'

_publ_section_title
;
 Hydrothermal syntheses, crystal structures and characterization of new
 vanadoborates: The novel decorated cage cluster [V6B22O44(OH)10]
;
_journal_name_full 'Journal of Solid State Chemistry'
_journal_page_first 79
_journal_page_last 84
_journal_paper_doi 10.1016/j.jssc.2013.02.021
_journal_volume 201
_journal_year 2013
_chemical_formula_moiety '(B22 H10 O54 V6), 2(C6 H22 N4), 4.5(H2 O)'
_chemical_formula_sum 'C12 H63 B22 N8 O58.5 V6'
_chemical_formula_weight 1799.12
_space_group_IT_number 15
_space_group_name_Hall '-C 2yc'
_space_group_name_H-M_alt 'C 1 2/c 1'
_symmetry_cell_setting monoclinic
_symmetry_space_group_name_H-M 'C 1 2/c 1'
_atom_sites_solution_hydrogens geom
_atom_sites_solution_primary direct
_atom_sites_solution_secondary difmap
_audit_creation_method SHELXL-97
_cell_angle_alpha 90.00
_cell_angle_beta 118.9670(10)
_cell_angle_gamma 90.00
_cell_formula_units_Z 4
_cell_length_a 24.135(3)
_cell_length_b 12.5320(13)
_cell_length_c 23.237(4)
_cell_measurement_temperature 296(2)
_cell_volume 6149.0(15)
_computing_structure_refinement 'SHELXL-97 (Sheldrick, 1997)'
_computing_structure_solution 'SHELXS-97 (Sheldrick, 1990)'
_diffrn_ambient_temperature 296(2)
_diffrn_detector_area_resol_mean 7.31
_diffrn_measured_fraction_theta_full 0.995
_diffrn_measured_fraction_theta_max 0.995
_diffrn_measurement_device_type 'Rigaku Mercury'
_diffrn_measurement_method \w
_diffrn_radiation_monochromator graphite
_diffrn_radiation_source 'fine-focus sealed tube'
_diffrn_radiation_type MoK\a
_diffrn_radiation_wavelength 0.71073
_diffrn_reflns_av_R_equivalents 0.0233
_diffrn_reflns_av_sigmaI/netI 0.0264
_diffrn_reflns_limit_h_max 17
_diffrn_reflns_limit_h_min -28
_diffrn_reflns_limit_k_max 14
_diffrn_reflns_limit_k_min -14
_diffrn_reflns_limit_l_max 27
_diffrn_reflns_limit_l_min -27
_diffrn_reflns_number 17148
_diffrn_reflns_theta_full 25.10
_diffrn_reflns_theta_max 25.10
_diffrn_reflns_theta_min 1.91
_exptl_absorpt_coefficient_mu 1.013
_exptl_absorpt_correction_T_max 0.8334
_exptl_absorpt_correction_T_min 0.7332
_exptl_absorpt_correction_type multi-scan
_exptl_absorpt_process_details 'Jacobson, R. (1998) Private communication'
_exptl_crystal_colour green
_exptl_crystal_density_diffrn 1.934
_exptl_crystal_density_method 'not measured'
_exptl_crystal_description block
_exptl_crystal_F_000 3200
_exptl_crystal_size_max 0.14
_exptl_crystal_size_mid 0.11
_exptl_crystal_size_min 0.08
_refine_diff_density_max 1.725
_refine_diff_density_min -1.177
_refine_diff_density_rms 0.168
_refine_ls_extinction_method none
_refine_ls_goodness_of_fit_ref 1.104
_refine_ls_hydrogen_treatment constr
_refine_ls_matrix_type full
_refine_ls_number_parameters 487
_refine_ls_number_reflns 5458
_refine_ls_number_restraints 13
_refine_ls_restrained_S_all 1.147
_refine_ls_R_factor_all 0.0732
_refine_ls_R_factor_gt 0.0629
_refine_ls_shift/su_max 0.001
_refine_ls_shift/su_mean 0.000
_refine_ls_structure_factor_coef Fsqd
_refine_ls_weighting_details 'calc w=1/[\s^2^(Fo^2^)+(0.1177P)^2^+46.9986P] where P=(Fo^2^+2Fc^2^)/3'
_refine_ls_weighting_scheme calc
_refine_ls_wR_factor_gt 0.1867
_refine_ls_wR_factor_ref 0.1974
_reflns_number_gt 4604
_reflns_number_total 5458
_reflns_threshold_expression >2sigma(I)
_cod_data_source_file JSSC-2013-201-79.CIF
_cod_data_source_block 2
_cod_depositor_comments
;
The following automatic conversions were performed:

data item '_symmetry_cell_setting' value 'Monoclinic' was changed to
'monoclinic' in accordance with the built-in table derived from the
CIF Core dictionary named 'cif_core.dic' version 2.4.5 last updated
on 2014-11-21.

Automatic conversion script
Id: cif_fix_values 8369 2020-08-20 11:38:08Z andrius 
;
_cod_original_sg_symbol_H-M 'C 2/c'
_cod_original_formula_sum 'C12 H63 B22 N8 O58.5 V6 '
_cod_database_code 1562656

loop_
_symmetry_equiv_pos_as_xyz
'x, y, z'
'-x, y, -z+1/2'
'x+1/2, y+1/2, z'
'-x+1/2, y+1/2, -z+1/2'
'-x, -y, -z'
'x, -y, z-1/2'
'-x+1/2, -y+1/2, -z'
'x+1/2, -y+1/2, z-1/2'

loop_
_atom_site_label
_atom_site_type_symbol
_atom_site_fract_x
_atom_site_fract_y
_atom_site_fract_z
_atom_site_U_iso_or_equiv
_atom_site_adp_type
_atom_site_occupancy
_atom_site_symmetry_multiplicity
_atom_site_calc_flag
_atom_site_refinement_flags
_atom_site_disorder_assembly
_atom_site_disorder_group
V1 V 0.35641(4) 0.60879(7) 0.59784(4) 0.0172(3) Uani 1 1 d . . .
V2 V 0.22048(4) 0.52587(6) 0.52735(4) 0.0160(2) Uani 1 1 d . . .
V3 V 0.11327(4) 0.66476(7) 0.42867(4) 0.0167(2) Uani 1 1 d . . .
O1 O 0.34512(17) 0.8772(3) 0.47875(17) 0.0190(8) Uani 1 1 d . . .
O2 O 0.29803(17) 0.5267(3) 0.52128(17) 0.0192(8) Uani 1 1 d . . .
O3 O 0.20938(17) 0.6303(3) 0.36247(17) 0.0190(8) Uani 1 1 d . . .
O4 O 0.31956(17) 0.6037(3) 0.43852(17) 0.0185(8) Uani 1 1 d . . .
O5 O 0.17235(17) 0.5535(3) 0.43300(16) 0.0187(7) Uani 1 1 d . . .
O6 O 0.24647(17) 0.4572(3) 0.41097(17) 0.0198(8) Uani 1 1 d . . .
O7 O 0.21839(17) 0.9068(3) 0.39016(16) 0.0201(8) Uani 1 1 d . . .
O8 O 0.38730(17) 0.6857(3) 0.54473(17) 0.0192(8) Uani 1 1 d . . .
O9 O 0.13114(17) 0.7454(3) 0.36733(16) 0.0198(8) Uani 1 1 d . . .
O10 O 0.28417(17) 0.7691(3) 0.38060(16) 0.0195(8) Uani 1 1 d . . .
O11 O 0.39594(18) 0.7385(3) 0.44931(18) 0.0224(8) Uani 1 1 d . . .
O12 O 0.43149(18) 0.5654(3) 0.49582(19) 0.0250(8) Uani 1 1 d . . .
O13 O 0.0486(2) 0.4841(3) 0.22181(19) 0.0323(10) Uani 1 1 d . . .
H13A H 0.0384 0.4319 0.2358 0.048 Uiso 1 1 calc R . .
O14 O 0.10352(17) 0.6440(3) 0.26973(17) 0.0225(8) Uani 1 1 d . . .
O15 O 0.35687(18) 0.4268(3) 0.48078(19) 0.0241(8) Uani 1 1 d . . .
O16 O 0.36053(19) 0.8978(3) 0.38405(18) 0.0254(9) Uani 1 1 d . . .
O17 O 0.17490(17) 0.7896(3) 0.29679(16) 0.0203(8) Uani 1 1 d . . .
O18 O 0.2810(2) 0.6065(3) 0.32005(19) 0.0295(9) Uani 1 1 d . . .
O19 O 0.20533(19) 0.4055(3) 0.54169(19) 0.0280(9) Uani 1 1 d . . .
O20 O 0.4594(2) 0.3814(3) 0.5085(3) 0.0425(12) Uani 1 1 d . . .
H20A H 0.4897 0.4054 0.5059 0.064 Uiso 1 1 calc R . .
O21 O 0.13930(18) 0.4765(3) 0.32597(18) 0.0226(8) Uani 1 1 d . . .
O22 O 0.25061(19) 0.9186(3) 0.30651(18) 0.0262(9) Uani 1 1 d . . .
O23 O 0.3282(2) 1.0159(3) 0.2951(2) 0.0339(10) Uani 1 1 d . . .
H23A H 0.2958 1.0382 0.2636 0.051 Uiso 1 1 calc R . .
O24 O 0.04229(18) 0.6167(3) 0.3885(2) 0.0300(9) Uani 1 1 d . . .
O25 O 0.3414(5) 0.5392(7) 0.2683(5) 0.114(3) Uani 1 1 d . . .
H25A H 0.3084 0.5052 0.2482 0.171 Uiso 1 1 calc R . .
O26 O 0.3932(3) 0.6545(7) 0.3467(4) 0.088(2) Uani 1 1 d . . .
H26 H 0.4103 0.6548 0.3236 0.133 Uiso 1 1 calc R . .
O27 O 0.41227(19) 0.5318(3) 0.6492(2) 0.0305(9) Uani 1 1 d . . .
B1 B 0.4157(3) 0.4607(5) 0.4951(3) 0.0248(13) Uani 1 1 d . . .
B2 B 0.3856(3) 0.6522(5) 0.4833(3) 0.0210(12) Uani 1 1 d . . .
B3 B 0.3492(3) 0.8211(5) 0.4255(3) 0.0205(12) Uani 1 1 d . . .
B4 B 0.3128(3) 0.9422(5) 0.3288(3) 0.0255(13) Uani 1 1 d . . .
B5 B 0.2300(3) 0.8478(5) 0.3424(3) 0.0210(12) Uani 1 1 d . . .
B6 B 0.1537(3) 0.7052(5) 0.3231(3) 0.0196(12) Uani 1 1 d . . .
B7 B 0.0985(3) 0.5351(5) 0.2731(3) 0.0225(13) Uani 1 1 d . . .
B8 B 0.1918(3) 0.5250(4) 0.3842(3) 0.0188(12) Uani 1 1 d . . .
B9 B 0.3042(3) 0.5002(5) 0.4630(3) 0.0193(12) Uani 1 1 d . . .
B10 B 0.2747(3) 0.6514(5) 0.3738(3) 0.0196(12) Uani 1 1 d . . .
B11 B 0.3379(6) 0.6030(10) 0.3155(6) 0.071(3) Uani 1 1 d . . .
C1 C 0.8525(4) 0.7672(9) 0.6008(6) 0.080(3) Uani 1 1 d DU . .
H1A H 0.8250 0.7114 0.5724 0.096 Uiso 1 1 calc R . .
H1B H 0.8370 0.8325 0.5756 0.096 Uiso 1 1 calc R . .
C2 C 0.8324(4) 0.7778(7) 0.6537(4) 0.063(2) Uani 1 1 d . . .
H2A H 0.8598 0.7341 0.6914 0.076 Uiso 1 1 calc R . .
H2B H 0.8370 0.8514 0.6682 0.076 Uiso 1 1 calc R . .
C3 C 0.7380(4) 0.7560(6) 0.6730(3) 0.053(2) Uani 1 1 d . . .
H3A H 0.7629 0.7156 0.7130 0.064 Uiso 1 1 calc R . .
H3B H 0.7392 0.8306 0.6849 0.064 Uiso 1 1 calc R . .
C4 C 0.6711(5) 0.7171(7) 0.6399(4) 0.060(2) Uani 1 1 d . . .
H4A H 0.6506 0.7389 0.5942 0.072 Uiso 1 1 calc R . .
H4B H 0.6713 0.6397 0.6409 0.072 Uiso 1 1 calc R . .
C5 C 0.5652(6) 0.7225(12) 0.6379(6) 0.103(4) Uani 1 1 d . . .
H5A H 0.5473 0.7375 0.5913 0.123 Uiso 1 1 calc R . .
H5B H 0.5445 0.7703 0.6544 0.123 Uiso 1 1 calc R . .
C6 C 0.5443(6) 0.6090(10) 0.6434(5) 0.092(4) Uani 1 1 d . . .
H6A H 0.4990 0.6037 0.6146 0.111 Uiso 1 1 calc R . .
H6B H 0.5645 0.5596 0.6272 0.111 Uiso 1 1 calc R . .
N2 N 0.7658(3) 0.7437(4) 0.6279(3) 0.0374(13) Uani 1 1 d . . .
H2C H 0.7630 0.6745 0.6164 0.045 Uiso 1 1 calc R . .
H2D H 0.7417 0.7811 0.5910 0.045 Uiso 1 1 calc R . .
N3 N 0.6336(3) 0.7563(5) 0.6698(3) 0.0489(15) Uani 1 1 d . . .
H3C H 0.6349 0.8280 0.6701 0.059 Uiso 1 1 calc R . .
H3D H 0.6526 0.7346 0.7120 0.059 Uiso 1 1 calc R . .
N4 N 0.5585(6) 0.5740(12) 0.7102(5) 0.127(4) Uani 1 1 d . . .
H4C H 0.5446 0.5076 0.7083 0.190 Uiso 1 1 calc R . .
H4D H 0.5392 0.6173 0.7253 0.190 Uiso 1 1 calc R . .
H4E H 0.6001 0.5762 0.7370 0.190 Uiso 1 1 calc R . .
N1 N 0.9125(3) 0.7480(5) 0.6003(4) 0.271(10) Uani 1 1 d DU . .
H1C H 0.9054 0.7470 0.5589 0.407 Uiso 1 1 calc R . .
H1D H 0.9286 0.6855 0.6193 0.407 Uiso 1 1 calc R . .
H1E H 0.9399 0.7998 0.6223 0.407 Uiso 1 1 calc R . .
O1W O 0.5000(3) 0.7166(5) 0.7500(4) 0.079(3) Uani 1 2 d SR . .
O2W O 0.5219(3) 0.3587(5) 0.7103(4) 0.142(9) Uani 0.50 1 d PR . .
O3W O 0.0000(3) 0.3009(5) 0.2500(4) 0.124(10) Uani 0.50 2 d SPR . .
O4W O 0.4475(3) 1.0710(5) 0.4331(4) 0.064(3) Uani 0.50 1 d PR . .
O4W' O 0.4971(3) 0.8765(5) 0.4183(4) 0.32(3) Uani 0.50 1 d PR . .

loop_
_atom_site_aniso_label
_atom_site_aniso_U_11
_atom_site_aniso_U_22
_atom_site_aniso_U_33
_atom_site_aniso_U_23
_atom_site_aniso_U_13
_atom_site_aniso_U_12
V1 0.0155(5) 0.0169(5) 0.0166(4) -0.0002(3) 0.0057(4) -0.0004(3)
V2 0.0169(5) 0.0154(4) 0.0161(4) -0.0004(3) 0.0084(4) -0.0019(3)
V3 0.0137(5) 0.0174(4) 0.0170(4) -0.0012(3) 0.0059(4) -0.0020(3)
O1 0.0200(19) 0.0201(17) 0.0171(17) 0.0004(14) 0.0092(15) 0.0006(14)
O2 0.0175(18) 0.0231(18) 0.0162(17) -0.0034(14) 0.0075(15) -0.0029(15)
O3 0.0181(18) 0.0185(17) 0.0184(17) 0.0008(14) 0.0072(15) -0.0015(15)
O4 0.0169(18) 0.0183(17) 0.0202(18) -0.0017(14) 0.0089(15) -0.0020(14)
O5 0.0186(19) 0.0200(17) 0.0165(17) 0.0004(14) 0.0078(15) 0.0001(14)
O6 0.0210(19) 0.0174(17) 0.0199(18) -0.0028(14) 0.0091(16) -0.0013(15)
O7 0.0207(19) 0.0223(18) 0.0151(17) -0.0015(14) 0.0070(15) -0.0024(15)
O8 0.0177(19) 0.0201(18) 0.0210(18) -0.0020(14) 0.0102(15) -0.0025(14)
O9 0.0231(19) 0.0189(17) 0.0168(17) -0.0015(14) 0.0091(15) -0.0023(15)
O10 0.0209(19) 0.0190(18) 0.0174(17) -0.0021(14) 0.0084(15) -0.0030(15)
O11 0.0215(19) 0.0215(18) 0.030(2) -0.0005(15) 0.0171(17) -0.0006(15)
O12 0.0180(19) 0.024(2) 0.034(2) -0.0045(16) 0.0138(17) 0.0027(16)
O13 0.028(2) 0.029(2) 0.026(2) -0.0059(16) 0.0025(18) -0.0086(18)
O14 0.021(2) 0.0231(19) 0.0182(18) -0.0021(14) 0.0057(16) -0.0024(15)
O15 0.021(2) 0.0210(18) 0.031(2) -0.0017(16) 0.0127(17) 0.0015(16)
O16 0.030(2) 0.026(2) 0.026(2) 0.0003(15) 0.0183(18) -0.0064(16)
O17 0.023(2) 0.0228(18) 0.0140(16) -0.0013(14) 0.0080(15) -0.0039(15)
O18 0.042(3) 0.028(2) 0.024(2) -0.0072(16) 0.0205(19) -0.0049(18)
O19 0.028(2) 0.0203(19) 0.033(2) 0.0044(16) 0.0122(18) -0.0022(16)
O20 0.026(2) 0.027(2) 0.078(3) 0.005(2) 0.028(2) 0.0064(18)
O21 0.022(2) 0.0215(19) 0.0203(18) -0.0028(14) 0.0074(16) -0.0047(15)
O22 0.033(2) 0.027(2) 0.0205(18) 0.0029(15) 0.0150(17) -0.0046(17)
O23 0.035(2) 0.038(2) 0.033(2) 0.0078(18) 0.020(2) -0.0061(19)
O24 0.019(2) 0.030(2) 0.034(2) -0.0029(17) 0.0071(18) -0.0053(16)
O25 0.132(8) 0.114(7) 0.134(8) -0.055(6) 0.094(7) -0.026(6)
O26 0.057(4) 0.112(6) 0.103(6) -0.032(5) 0.044(4) -0.025(4)
O27 0.023(2) 0.028(2) 0.031(2) 0.0051(17) 0.0065(18) 0.0050(17)
B1 0.022(3) 0.026(3) 0.028(3) -0.004(2) 0.013(3) -0.001(3)
B2 0.017(3) 0.024(3) 0.024(3) -0.003(2) 0.011(2) 0.001(2)
B3 0.019(3) 0.023(3) 0.022(3) -0.001(2) 0.013(3) -0.004(2)
B4 0.036(4) 0.025(3) 0.025(3) -0.004(2) 0.022(3) -0.004(3)
B5 0.025(3) 0.021(3) 0.018(3) 0.000(2) 0.011(3) -0.001(2)
B6 0.021(3) 0.019(3) 0.015(3) -0.001(2) 0.006(2) 0.000(2)
B7 0.021(3) 0.026(3) 0.022(3) -0.005(2) 0.011(3) -0.004(2)
B8 0.021(3) 0.017(3) 0.017(3) -0.004(2) 0.008(2) 0.000(2)
B9 0.018(3) 0.020(3) 0.020(3) -0.003(2) 0.010(2) 0.000(2)
B10 0.021(3) 0.020(3) 0.019(3) -0.003(2) 0.011(2) -0.005(2)
B11 0.078(8) 0.069(7) 0.065(6) -0.009(5) 0.035(6) -0.007(6)
C1 0.066(6) 0.068(5) 0.117(7) -0.003(5) 0.054(5) -0.008(4)
C2 0.060(5) 0.041(4) 0.060(5) -0.006(4) 0.006(4) -0.002(4)
C3 0.089(6) 0.044(4) 0.026(3) -0.006(3) 0.028(4) 0.005(4)
C4 0.077(6) 0.067(5) 0.051(4) -0.009(4) 0.044(5) -0.003(5)
C5 0.097(9) 0.129(11) 0.059(6) 0.003(7) 0.019(6) 0.036(8)
C6 0.107(9) 0.104(9) 0.049(5) -0.013(5) 0.024(6) -0.053(7)
N2 0.053(4) 0.022(2) 0.031(3) -0.001(2) 0.015(3) 0.004(2)
N3 0.069(4) 0.045(3) 0.035(3) 0.000(3) 0.027(3) 0.003(3)
N4 0.104(9) 0.178(13) 0.087(7) -0.005(8) 0.038(7) -0.010(9)
N1 0.121(10) 0.349(14) 0.297(14) 0.088(10) 0.064(9) -0.021(9)
O1W 0.036(4) 0.067(6) 0.095(7) 0.000 0.000(5) 0.000
O2W 0.070(11) 0.125(14) 0.144(16) -0.072(13) -0.018(10) 0.044(10)
O3W 0.071(15) 0.073(14) 0.20(3) 0.000 0.039(17) 0.000
O4W 0.054(7) 0.069(8) 0.051(6) -0.001(6) 0.011(5) -0.024(6)
O4W' 0.065(12) 0.69(8) 0.128(17) 0.20(3) -0.020(12) -0.16(3)

loop_
_atom_type_symbol
_atom_type_description
_atom_type_scat_dispersion_real
_atom_type_scat_dispersion_imag
_atom_type_scat_source
C C 0.0033 0.0016 'International Tables Vol C Tables 4.2.6.8 and 6.1.1.4'
H H 0.0000 0.0000 'International Tables Vol C Tables 4.2.6.8 and 6.1.1.4'
B B 0.0013 0.0007 'International Tables Vol C Tables 4.2.6.8 and 6.1.1.4'
N N 0.0061 0.0033 'International Tables Vol C Tables 4.2.6.8 and 6.1.1.4'
O O 0.0106 0.0060 'International Tables Vol C Tables 4.2.6.8 and 6.1.1.4'
V V 0.3005 0.5294 'International Tables Vol C Tables 4.2.6.8 and 6.1.1.4'

loop_
_geom_angle_atom_site_label_1
_geom_angle_atom_site_label_2
_geom_angle_atom_site_label_3
_geom_angle
_geom_angle_site_symmetry_1
_geom_angle_site_symmetry_3
O27 V1 O2 109.60(19) . .
O27 V1 O9 110.18(18) . 7_566
O2 V1 O9 140.21(15) . 7_566
O27 V1 O7 109.34(19) . 7_566
O2 V1 O7 76.63(15) . 7_566
O9 V1 O7 90.10(15) 7_566 7_566
O27 V1 O8 108.66(19) . .
O2 V1 O8 90.68(15) . .
O9 V1 O8 76.96(15) 7_566 .
O7 V1 O8 142.00(15) 7_566 .
O27 V1 V2 119.23(15) . .
O2 V1 V2 38.26(11) . .
O9 V1 V2 116.64(11) 7_566 .
O7 V1 V2 38.74(10) 7_566 .
O8 V1 V2 117.63(11) . .
O27 V1 V3 120.36(15) . 7_566
O2 V1 V3 116.32(11) . 7_566
O9 V1 V3 38.48(10) 7_566 7_566
O7 V1 V3 116.45(11) 7_566 7_566
O8 V1 V3 39.08(10) . 7_566
V2 V1 V3 120.41(3) . 7_566
O19 V2 O2 109.90(18) . .
O19 V2 O1 109.81(19) . 7_566
O2 V2 O1 140.29(15) . 7_566
O19 V2 O5 108.94(18) . .
O2 V2 O5 89.29(15) . .
O1 V2 O5 77.69(15) 7_566 .
O19 V2 O7 109.73(18) . 7_566
O2 V2 O7 76.87(15) . 7_566
O1 V2 O7 90.17(15) 7_566 7_566
O5 V2 O7 141.32(15) . 7_566
O19 V2 V3 119.52(15) . .
O2 V2 V3 116.10(11) . .
O1 V2 V3 38.92(10) 7_566 .
O5 V2 V3 39.17(11) . .
O7 V2 V3 117.06(11) 7_566 .
O19 V2 V1 119.75(15) . .
O2 V2 V1 38.26(10) . .
O1 V2 V1 116.84(11) 7_566 .
O5 V2 V1 116.27(11) . .
O7 V2 V1 38.98(11) 7_566 .
V3 V2 V1 120.72(3) . .
O24 V3 O1 111.76(19) . 7_566
O24 V3 O9 108.49(19) . .
O1 V3 O9 139.73(15) 7_566 .
O24 V3 O5 107.76(18) . .
O1 V3 O5 77.25(15) 7_566 .
O9 V3 O5 89.60(15) . .
O24 V3 O8 111.58(18) . 7_566
O1 V3 O8 89.33(15) 7_566 7_566
O9 V3 O8 77.04(15) . 7_566
O5 V3 O8 140.65(15) . 7_566
O24 V3 V2 119.89(15) . .
O1 V3 V2 38.71(11) 7_566 .
O9 V3 V2 115.94(11) . .
O5 V3 V2 38.93(10) . .
O8 V3 V2 116.08(11) 7_566 .
O24 V3 V1 121.17(15) . 7_566
O1 V3 V1 115.11(11) 7_566 7_566
O9 V3 V1 38.58(10) . 7_566
O5 V3 V1 115.45(11) . 7_566
O8 V3 V1 39.06(10) 7_566 7_566
V2 V3 V1 118.86(4) . 7_566
B3 O1 V2 128.5(3) . 7_566
B3 O1 V3 126.3(3) . 7_566
V2 O1 V3 102.37(16) 7_566 7_566
B9 O2 V2 126.6(3) . .
B9 O2 V1 127.6(3) . .
V2 O2 V1 103.48(16) . .
B10 O3 B6 123.1(4) . .
B10 O3 B8 121.9(4) . .
B6 O3 B8 114.8(4) . .
B10 O4 B9 121.8(4) . .
B10 O4 B2 122.1(4) . .
B9 O4 B2 116.0(4) . .
B8 O5 V2 125.9(3) . .
B8 O5 V3 129.1(3) . .
V2 O5 V3 101.89(16) . .
B8 O6 B9 117.3(4) . .
B5 O7 V2 128.9(3) . 7_566
B5 O7 V1 125.6(3) . 7_566
V2 O7 V1 102.28(16) 7_566 7_566
B2 O8 V1 128.8(3) . .
B2 O8 V3 125.0(3) . 7_566
V1 O8 V3 101.86(16) . 7_566
B6 O9 V3 128.4(3) . .
B6 O9 V1 125.1(3) . 7_566
V3 O9 V1 102.94(16) . 7_566
B10 O10 B5 122.1(4) . .
B10 O10 B3 122.9(4) . .
B5 O10 B3 115.0(4) . .
B3 O11 B2 116.4(4) . .
B1 O12 B2 121.9(5) . .
B7 O13 H13A 109.5 . .
B7 O14 B6 122.1(4) . .
B1 O15 B9 122.4(5) . .
B4 O16 B3 122.8(5) . .
B6 O17 B5 117.0(4) . .
B11 O18 B10 125.8(6) . .
B1 O20 H20A 109.5 . .
B7 O21 B8 122.3(4) . .
B4 O22 B5 122.2(5) . .
B4 O23 H23A 109.5 . .
B11 O25 H25A 109.5 . .
B11 O26 H26 109.5 . .
O15 B1 O12 123.7(5) . .
O15 B1 O20 115.2(5) . .
O12 B1 O20 121.1(5) . .
O11 B2 O8 112.9(4) . .
O11 B2 O12 110.5(4) . .
O8 B2 O12 110.7(4) . .
O11 B2 O4 109.0(4) . .
O8 B2 O4 107.6(4) . .
O12 B2 O4 105.9(4) . .
O11 B3 O1 112.4(4) . .
O11 B3 O16 111.3(4) . .
O1 B3 O16 110.3(4) . .
O11 B3 O10 108.0(4) . .
O1 B3 O10 108.0(4) . .
O16 B3 O10 106.4(4) . .
O22 B4 O16 122.9(5) . .
O22 B4 O23 118.9(6) . .
O16 B4 O23 118.2(6) . .
O17 B5 O22 109.7(4) . .
O17 B5 O7 111.5(5) . .
O22 B5 O7 111.6(4) . .
O17 B5 O10 109.0(4) . .
O22 B5 O10 106.9(5) . .
O7 B5 O10 107.9(4) . .
O17 B6 O14 110.2(4) . .
O17 B6 O9 112.1(4) . .
O14 B6 O9 109.8(5) . .
O17 B6 O3 108.4(4) . .
O14 B6 O3 108.2(4) . .
O9 B6 O3 108.0(4) . .
O21 B7 O13 118.7(5) . .
O21 B7 O14 122.8(5) . .
O13 B7 O14 118.4(5) . .
O6 B8 O21 111.0(4) . .
O6 B8 O5 112.3(4) . .
O21 B8 O5 111.0(5) . .
O6 B8 O3 107.9(4) . .
O21 B8 O3 107.8(4) . .
O5 B8 O3 106.7(4) . .
O6 B9 O15 111.1(4) . .
O6 B9 O2 111.7(4) . .
O15 B9 O2 110.2(4) . .
O6 B9 O4 108.4(4) . .
O15 B9 O4 107.8(4) . .
O2 B9 O4 107.5(4) . .
O18 B10 O4 112.8(5) . .
O18 B10 O10 113.7(4) . .
O4 B10 O10 107.0(4) . .
O18 B10 O3 108.9(4) . .
O4 B10 O3 107.3(4) . .
O10 B10 O3 106.8(4) . .
O26 B11 O25 106.2(10) . .
O26 B11 O18 133.5(10) . .
O25 B11 O18 120.2(10) . .
N1 C1 C2 135.7(10) . .
N1 C1 H1A 103.3 . .
C2 C1 H1A 103.3 . .
N1 C1 H1B 103.3 . .
C2 C1 H1B 103.3 . .
H1A C1 H1B 105.2 . .
N2 C2 C1 110.7(7) . .
N2 C2 H2A 109.5 . .
C1 C2 H2A 109.5 . .
N2 C2 H2B 109.5 . .
C1 C2 H2B 109.5 . .
H2A C2 H2B 108.1 . .
C4 C3 N2 110.1(6) . .
C4 C3 H3A 109.6 . .
N2 C3 H3A 109.6 . .
C4 C3 H3B 109.6 . .
N2 C3 H3B 109.6 . .
H3A C3 H3B 108.2 . .
N3 C4 C3 114.0(7) . .
N3 C4 H4A 108.7 . .
C3 C4 H4A 108.7 . .
N3 C4 H4B 108.7 . .
C3 C4 H4B 108.7 . .
H4A C4 H4B 107.6 . .
N3 C5 C6 123.0(10) . .
N3 C5 H5A 106.6 . .
C6 C5 H5A 106.6 . .
N3 C5 H5B 106.6 . .
C6 C5 H5B 106.6 . .
H5A C5 H5B 106.5 . .
N4 C6 C5 116.2(10) . .
N4 C6 H6A 108.2 . .
C5 C6 H6A 108.2 . .
N4 C6 H6B 108.2 . .
C5 C6 H6B 108.2 . .
H6A C6 H6B 107.4 . .
C2 N2 C3 116.9(6) . .
C2 N2 H2C 108.1 . .
C3 N2 H2C 108.1 . .
C2 N2 H2D 108.1 . .
C3 N2 H2D 108.1 . .
H2C N2 H2D 107.3 . .
C4 N3 C5 116.9(7) . .
C4 N3 H3C 108.1 . .
C5 N3 H3C 108.1 . .
C4 N3 H3D 108.1 . .
C5 N3 H3D 108.1 . .
H3C N3 H3D 107.3 . .
C6 N4 H4C 109.5 . .
C6 N4 H4D 109.5 . .
H4C N4 H4D 109.5 . .
C6 N4 H4E 109.5 . .
H4C N4 H4E 109.5 . .
H4D N4 H4E 109.5 . .
C1 N1 H1C 109.5 . .
C1 N1 H1D 109.5 . .
H1C N1 H1D 109.5 . .
C1 N1 H1E 109.5 . .
H1C N1 H1E 109.5 . .
H1D N1 H1E 109.5 . .

loop_
_geom_bond_atom_site_label_1
_geom_bond_atom_site_label_2
_geom_bond_distance
_geom_bond_site_symmetry_2
V1 O27 1.616(4) .
V1 O2 1.944(3) .
V1 O9 1.962(4) 7_566
V1 O7 1.965(4) 7_566
V1 O8 1.975(4) .
V1 V2 3.0530(12) .
V1 V3 3.0668(12) 7_566
V2 O19 1.625(4) .
V2 O2 1.944(4) .
V2 O1 1.946(4) 7_566
V2 O5 1.952(3) .
V2 O7 1.955(4) 7_566
V2 V3 3.0390(12) .
V3 O24 1.619(4) .
V3 O1 1.954(3) 7_566
V3 O9 1.958(4) .
V3 O5 1.962(4) .
V3 O8 1.976(4) 7_566
V3 V1 3.0668(12) 7_566
O1 B3 1.468(7) .
O1 V2 1.946(4) 7_566
O1 V3 1.954(3) 7_566
O2 B9 1.471(7) .
O3 B10 1.490(7) .
O3 B6 1.528(7) .
O3 B8 1.543(7) .
O4 B10 1.487(7) .
O4 B9 1.532(7) .
O4 B2 1.544(7) .
O5 B8 1.466(7) .
O6 B8 1.434(7) .
O6 B9 1.436(7) .
O7 B5 1.469(7) .
O7 V2 1.955(4) 7_566
O7 V1 1.965(4) 7_566
O8 B2 1.470(7) .
O8 V3 1.976(4) 7_566
O9 B6 1.466(7) .
O9 V1 1.962(4) 7_566
O10 B10 1.490(7) .
O10 B5 1.531(7) .
O10 B3 1.546(7) .
O11 B3 1.431(7) .
O11 B2 1.431(7) .
O12 B1 1.364(8) .
O12 B2 1.478(7) .
O13 B7 1.374(7) .
O13 H13A 0.8200 .
O14 B7 1.376(7) .
O14 B6 1.462(7) .
O15 B1 1.361(8) .
O15 B9 1.457(7) .
O16 B4 1.362(8) .
O16 B3 1.476(7) .
O17 B6 1.434(7) .
O17 B5 1.435(7) .
O18 B11 1.427(14) .
O18 B10 1.445(7) .
O20 B1 1.369(8) .
O20 H20A 0.8200 .
O21 B7 1.358(7) .
O21 B8 1.464(7) .
O22 B4 1.362(8) .
O22 B5 1.460(7) .
O23 B4 1.372(8) .
O23 H23A 0.8200 .
O25 B11 1.393(14) .
O25 H25A 0.8200 .
O26 B11 1.336(14) .
O26 H26 0.8200 .
C1 N1 1.473(8) .
C1 C2 1.532(13) .
C1 H1A 0.9700 .
C1 H1B 0.9700 .
C2 N2 1.481(11) .
C2 H2A 0.9700 .
C2 H2B 0.9700 .
C3 C4 1.496(13) .
C3 N2 1.502(9) .
C3 H3A 0.9700 .
C3 H3B 0.9700 .
C4 N3 1.467(10) .
C4 H4A 0.9700 .
C4 H4B 0.9700 .
C5 N3 1.505(15) .
C5 C6 1.535(18) .
C5 H5A 0.9700 .
C5 H5B 0.9700 .
C6 N4 1.484(14) .
C6 H6A 0.9700 .
C6 H6B 0.9700 .
N2 H2C 0.9000 .
N2 H2D 0.9000 .
N3 H3C 0.9000 .
N3 H3D 0.9000 .
N4 H4C 0.8900 .
N4 H4D 0.8900 .
N4 H4E 0.8900 .
N1 H1C 0.8900 .
N1 H1D 0.8900 .
N1 H1E 0.8900 .
